data_4130179
loop_
_publ_author_name
'Mo, Zhenbo'
'Rit, Arnab'
'Campos, Jes\'us'
'Kolychev, Eugene L.'
'Aldridge, Simon'

_publ_section_title
;
 Catalytic B-N Dehydrogenation Using Frustrated Lewis Pairs: Evidence for
 a Chain-Growth Coupling Mechanism.
;
_journal_issue 10
_journal_name_full 'Journal of the American Chemical Society'
_journal_page_first 3306
_journal_page_last 3309
_journal_paper_doi 10.1021/jacs.6b01170
_journal_volume 138
_journal_year 2016
_chemical_formula_moiety 'C39 H28 B2 F10 N O P, 0.138(C H2 Cl2)'
_chemical_formula_sum 'C39.14 H28.28 B2 Cl0.28 F10 N O P'
_chemical_formula_weight 781.10
_space_group_crystal_system triclinic
_space_group_IT_number 2
_space_group_name_Hall '-P 1'
_space_group_name_H-M_alt 'P -1'
_atom_sites_solution_hydrogens mixed
_cell_angle_alpha 65.883(4)
_cell_angle_beta 67.537(4)
_cell_angle_gamma 78.866(3)
_cell_formula_units_Z 2
_cell_length_a 11.8302(5)
_cell_length_b 13.0209(5)
_cell_length_c 13.4767(6)
_cell_measurement_reflns_used 5409
_cell_measurement_temperature 150(2)
_cell_measurement_theta_max 72.9841
_cell_measurement_theta_min 3.7198
_cell_volume 1749.30(15)
_computing_cell_refinement 'CrysAlisPro, (Agilent, 2011)'
_computing_data_collection 'SuperNova, (Oxford Diffraction, 2010)'
_computing_data_reduction 'CrysAlisPro, (Agilent, 2011)'
_computing_structure_refinement 'SHELXL-2014/7 (Sheldrick, 2014)'
_computing_structure_solution 'SHELXT 2014/5 (Sheldrick, 2014)'
_diffrn_ambient_temperature 150(2)
_diffrn_measured_fraction_theta_full 0.997
_diffrn_measured_fraction_theta_max 0.968
_diffrn_measurement_device Area
_diffrn_measurement_device_type 'Oxford Diffraction SuperNova'
_diffrn_measurement_method \w
_diffrn_radiation_monochromator graphite
_diffrn_radiation_type 'Cu K\a'
_diffrn_radiation_wavelength 1.54180
_diffrn_reflns_av_R_equivalents 0.0240
_diffrn_reflns_av_unetI/netI 0.0333
_diffrn_reflns_Laue_measured_fraction_full 0.997
_diffrn_reflns_Laue_measured_fraction_max 0.968
_diffrn_reflns_limit_h_max 14
_diffrn_reflns_limit_h_min -14
_diffrn_reflns_limit_k_max 15
_diffrn_reflns_limit_k_min -15
_diffrn_reflns_limit_l_max 11
_diffrn_reflns_limit_l_min -16
_diffrn_reflns_number 12484
_diffrn_reflns_point_group_measured_fraction_full 0.997
_diffrn_reflns_point_group_measured_fraction_max 0.968
_diffrn_reflns_theta_full 67.684
_diffrn_reflns_theta_max 73.141
_diffrn_reflns_theta_min 3.723
_exptl_absorpt_coefficient_mu 1.681
_exptl_absorpt_correction_T_max 1.00000
_exptl_absorpt_correction_T_min 0.81960
_exptl_absorpt_correction_type multi-scan
_exptl_absorpt_process_details 'CrysAlisPro, (Agilent, 2011)'
_exptl_crystal_colour colorless
_exptl_crystal_density_diffrn 1.483
_exptl_crystal_description block
_exptl_crystal_F_000 796
_exptl_crystal_size_max 0.20
_exptl_crystal_size_mid 0.10
_exptl_crystal_size_min 0.08
_refine_diff_density_max 0.410
_refine_diff_density_min -0.409
_refine_diff_density_rms 0.046
_refine_ls_extinction_method none
_refine_ls_goodness_of_fit_ref 1.023
_refine_ls_hydrogen_treatment mixed
_refine_ls_matrix_type full
_refine_ls_number_parameters 526
_refine_ls_number_reflns 6783
_refine_ls_number_restraints 1
_refine_ls_restrained_S_all 1.022
_refine_ls_R_factor_all 0.0454
_refine_ls_R_factor_gt 0.0391
_refine_ls_shift/su_max 0.010
_refine_ls_shift/su_mean 0.000
_refine_ls_structure_factor_coef Fsqd
_refine_ls_weighting_details 'w=1/[\s^2^(Fo^2^)+(0.0473P)^2^+0.7477P] where P=(Fo^2^+2Fc^2^)/3'
_refine_ls_weighting_scheme calc
_refine_ls_wR_factor_gt 0.0970
_refine_ls_wR_factor_ref 0.1019
_reflns_Friedel_coverage 0.000
_reflns_number_gt 5929
_reflns_number_total 6783
_reflns_threshold_expression 'I > 2\s(I)'
_oxford_structure_analysis_title 094zmjc15
_cod_data_source_file ja6b01170_si_002.cif
_cod_data_source_block 2-HBH2NH3
_cod_original_cell_volume 1749.30(14)
_cod_database_code 4130179
_shelx_space_group_comment
;
The symmetry employed for this shelxl refinement is uniquely defined
by the following loop, which should always be used as a source of
symmetry information in preference to the above space-group names.
They are only intended as comments.
;

loop_
_space_group_symop_operation_xyz
'x, y, z'
'-x, -y, -z'

loop_
_atom_site_label
_atom_site_type_symbol
_atom_site_fract_x
_atom_site_fract_y
_atom_site_fract_z
_atom_site_U_iso_or_equiv
_atom_site_adp_type
_atom_site_occupancy
_atom_site_site_symmetry_order
_atom_site_calc_flag
_atom_site_refinement_flags_posn
_atom_site_refinement_flags_adp
_atom_site_refinement_flags_occupancy
_atom_site_disorder_assembly
_atom_site_disorder_group
B1 B 0.19495(16) 0.37374(15) 0.31683(15) 0.0237(3) Uani 1 1 d . . . . .
H1 H 0.2343(17) 0.4241(16) 0.3545(16) 0.023(4) Uiso 1 1 d . . . . .
B2 B 0.24507(19) 0.45125(16) 0.59528(18) 0.0304(4) Uani 1 1 d . . . . .
H211 H 0.202(2) 0.4515(18) 0.6832(19) 0.035(5) Uiso 1 1 d . . . . .
H212 H 0.321(2) 0.516(2) 0.536(2) 0.050(6) Uiso 1 1 d . . . . .
N1 N 0.14380(15) 0.46716(14) 0.54010(14) 0.0312(3) Uani 1 1 d . . . . .
H111 H 0.173(2) 0.4588(19) 0.469(2) 0.041(6) Uiso 1 1 d . . . . .
H112 H 0.084(2) 0.414(2) 0.587(2) 0.044(6) Uiso 1 1 d . . . . .
H113 H 0.107(2) 0.535(2) 0.534(2) 0.044(6) Uiso 1 1 d . . . . .
O1 O 0.16350(10) 0.22829(9) 0.55798(10) 0.0266(2) Uani 1 1 d . . . . .
P1 P 0.33602(4) 0.30611(3) 0.62052(3) 0.02395(10) Uani 1 1 d . . . . .
C1 C 0.24242(14) 0.18477(14) 0.70749(14) 0.0259(3) Uani 1 1 d . . . . .
C2 C 0.24891(15) 0.11526(15) 0.81606(15) 0.0305(4) Uani 1 1 d . . . . .
H2 H 0.3054 0.1284 0.8417 0.037 Uiso 1 1 calc R U . . .
C3 C 0.17143(16) 0.02662(16) 0.88591(15) 0.0333(4) Uani 1 1 d . . . . .
H3 H 0.1768 -0.0206 0.9577 0.040 Uiso 1 1 calc R U . . .
C4 C 0.08613(15) 0.00879(14) 0.84827(15) 0.0292(3) Uani 1 1 d . . . . .
H4 H 0.0334 -0.0500 0.8964 0.035 Uiso 1 1 calc R U . . .
C5 C 0.07664(14) 0.07613(13) 0.74040(14) 0.0251(3) Uani 1 1 d . . . . .
C6 C 0.15817(14) 0.16207(13) 0.66945(14) 0.0240(3) Uani 1 1 d . . . . .
C7 C -0.01580(16) 0.05314(14) 0.69955(15) 0.0285(3) Uani 1 1 d . . . . .
C8 C 0.0344(2) -0.04743(15) 0.65999(19) 0.0433(5) Uani 1 1 d . . . . .
H8A H 0.1124 -0.0301 0.5995 0.065 Uiso 1 1 calc R U . . .
H8B H -0.0218 -0.0619 0.6318 0.065 Uiso 1 1 calc R U . . .
H8C H 0.0439 -0.1129 0.7241 0.065 Uiso 1 1 calc R U . . .
C9 C -0.13914(18) 0.02498(19) 0.79769(17) 0.0442(5) Uani 1 1 d . . . . .
H9A H -0.1283 -0.0400 0.8616 0.066 Uiso 1 1 calc R U . . .
H9B H -0.1961 0.0095 0.7710 0.066 Uiso 1 1 calc R U . . .
H9C H -0.1703 0.0878 0.8220 0.066 Uiso 1 1 calc R U . . .
C10 C -0.02875(14) 0.15497(13) 0.59521(14) 0.0240(3) Uani 1 1 d . . . . .
C11 C -0.12876(15) 0.16818(14) 0.55926(15) 0.0276(3) Uani 1 1 d . . . . .
H11 H -0.1940 0.1210 0.6060 0.033 Uiso 1 1 calc R U . . .
C12 C -0.13221(15) 0.25002(14) 0.45560(15) 0.0283(3) Uani 1 1 d . . . . .
H12 H -0.2014 0.2613 0.4349 0.034 Uiso 1 1 calc R U . . .
C13 C -0.03147(15) 0.31553(13) 0.38243(14) 0.0252(3) Uani 1 1 d . . . . .
H13 H -0.0328 0.3671 0.3106 0.030 Uiso 1 1 calc R U . . .
C14 C 0.07223(14) 0.30732(13) 0.41213(14) 0.0230(3) Uani 1 1 d . . . . .
C15 C 0.06470(14) 0.23023(13) 0.52339(14) 0.0228(3) Uani 1 1 d . . . . .
C16 C 0.44808(15) 0.27980(14) 0.49623(14) 0.0267(3) Uani 1 1 d . . . . .
C17 C 0.48666(17) 0.16931(16) 0.50538(17) 0.0352(4) Uani 1 1 d . . . . .
H17 H 0.4471 0.1096 0.5706 0.042 Uiso 1 1 calc R U . . .
C18 C 0.58445(19) 0.14886(18) 0.41660(19) 0.0418(4) Uani 1 1 d . . . . .
H18 H 0.6102 0.0751 0.4223 0.050 Uiso 1 1 calc R U . . .
C19 C 0.64377(17) 0.23748(19) 0.31983(17) 0.0400(4) Uani 1 1 d . . . . .
H19 H 0.7098 0.2234 0.2609 0.048 Uiso 1 1 calc R U . . .
C20 C 0.60510(17) 0.34691(18) 0.31069(17) 0.0392(4) Uani 1 1 d . . . . .
H20 H 0.6449 0.4065 0.2453 0.047 Uiso 1 1 calc R U . . .
C21 C 0.50700(16) 0.36850(16) 0.39870(16) 0.0329(4) Uani 1 1 d . . . . .
H21 H 0.4809 0.4424 0.3922 0.039 Uiso 1 1 calc R U . . .
C22 C 0.42504(15) 0.30871(14) 0.70379(15) 0.0267(3) Uani 1 1 d . . . . .
C23 C 0.36768(17) 0.33655(18) 0.80170(17) 0.0376(4) Uani 1 1 d . . . . .
H23 H 0.2834 0.3510 0.8262 0.045 Uiso 1 1 calc R U . . .
C24 C 0.43606(19) 0.3427(2) 0.86267(19) 0.0448(5) Uani 1 1 d . . . . .
H24 H 0.3974 0.3608 0.9282 0.054 Uiso 1 1 calc R U . . .
C25 C 0.56147(19) 0.32209(18) 0.82642(18) 0.0410(4) Uani 1 1 d . . . . .
H25 H 0.6072 0.3270 0.8671 0.049 Uiso 1 1 calc R U . . .
C26 C 0.61867(17) 0.29425(16) 0.72975(17) 0.0358(4) Uani 1 1 d . . . . .
H26 H 0.7030 0.2804 0.7055 0.043 Uiso 1 1 calc R U . . .
C27 C 0.55106(16) 0.28685(14) 0.66844(15) 0.0293(3) Uani 1 1 d . . . . .
H27 H 0.5900 0.2673 0.6038 0.035 Uiso 1 1 calc R U . . .
C28 C 0.16052(14) 0.47151(13) 0.20656(14) 0.0248(3) Uani 1 1 d . . . . .
C29 C 0.15997(15) 0.45288(14) 0.11223(15) 0.0272(3) Uani 1 1 d . . . . .
C30 C 0.13241(16) 0.53515(16) 0.01935(15) 0.0321(4) Uani 1 1 d . . . . .
C31 C 0.10065(17) 0.64278(16) 0.01827(16) 0.0362(4) Uani 1 1 d . . . . .
C32 C 0.09753(17) 0.66623(14) 0.10952(17) 0.0346(4) Uani 1 1 d . . . . .
C33 C 0.12675(15) 0.58120(14) 0.20037(15) 0.0275(3) Uani 1 1 d . . . . .
C34 C 0.30884(14) 0.29340(13) 0.26705(14) 0.0244(3) Uani 1 1 d . . . . .
C35 C 0.31236(15) 0.17825(14) 0.29402(15) 0.0295(3) Uani 1 1 d . . . . .
C36 C 0.41018(18) 0.11919(15) 0.24141(18) 0.0377(4) Uani 1 1 d . . . . .
C37 C 0.51183(17) 0.17496(17) 0.15703(18) 0.0394(4) Uani 1 1 d . . . . .
C38 C 0.51503(15) 0.28832(16) 0.12873(15) 0.0326(4) Uani 1 1 d . . . . .
C39 C 0.41580(15) 0.34398(14) 0.18344(14) 0.0277(3) Uani 1 1 d . . . . .
F1 F 0.18551(11) 0.34839(9) 0.10847(10) 0.0381(2) Uani 1 1 d . . . . .
F2 F 0.13529(11) 0.51104(11) -0.06978(9) 0.0434(3) Uani 1 1 d . . . . .
F3 F 0.07313(13) 0.72354(11) -0.07141(11) 0.0548(3) Uani 1 1 d . . . . .
F4 F 0.06692(13) 0.77094(9) 0.10995(11) 0.0520(3) Uani 1 1 d . . . . .
F5 F 0.11846(10) 0.61074(8) 0.28948(9) 0.0348(2) Uani 1 1 d . . . . .
F6 F 0.21621(10) 0.11562(8) 0.37438(10) 0.0408(3) Uani 1 1 d . . . . .
F7 F 0.40633(12) 0.00716(10) 0.27195(14) 0.0578(4) Uani 1 1 d . . . . .
F8 F 0.60752(12) 0.11976(12) 0.10374(14) 0.0642(4) Uani 1 1 d . . . . .
F9 F 0.61659(10) 0.34334(11) 0.04989(10) 0.0452(3) Uani 1 1 d . . . . .
F10 F 0.42605(10) 0.45547(8) 0.15097(9) 0.0361(2) Uani 1 1 d . . . . .
C40 C 0.4541(3) 0.9570(2) 0.0558(7) 0.042(3) Uiso 0.1379(13) 1 d D . P A -1
H40A H 0.4477 0.9306 0.1362 0.050 Uiso 0.1379(13) 1 calc R U P A -1
H40B H 0.4008 0.9129 0.0506 0.050 Uiso 0.1379(13) 1 calc R U P A -1
Cl1 Cl 0.4029(3) 1.0960(3) 0.0134(3) 0.0354(10) Uiso 0.1379(13) 1 d D . P A -1
Cl2 Cl 0.6027(3) 0.9328(5) -0.0241(4) 0.0576(16) Uiso 0.1379(13) 1 d D . P A -1

loop_
_atom_site_aniso_label
_atom_site_aniso_U_11
_atom_site_aniso_U_22
_atom_site_aniso_U_33
_atom_site_aniso_U_23
_atom_site_aniso_U_13
_atom_site_aniso_U_12
B1 0.0275(9) 0.0221(8) 0.0250(9) -0.0099(7) -0.0131(7) 0.0028(7)
B2 0.0336(10) 0.0260(9) 0.0391(11) -0.0146(8) -0.0207(8) 0.0057(7)
N1 0.0336(8) 0.0324(8) 0.0353(8) -0.0185(7) -0.0190(7) 0.0105(6)
O1 0.0275(6) 0.0292(6) 0.0257(6) -0.0057(5) -0.0150(5) -0.0044(4)
P1 0.02374(19) 0.0258(2) 0.0270(2) -0.01077(16) -0.01364(16) 0.00159(15)
C1 0.0231(7) 0.0282(8) 0.0286(8) -0.0109(6) -0.0129(6) 0.0038(6)
C2 0.0270(8) 0.0371(9) 0.0292(8) -0.0096(7) -0.0157(7) 0.0016(7)
C3 0.0302(9) 0.0370(9) 0.0276(8) -0.0047(7) -0.0145(7) 0.0029(7)
C4 0.0267(8) 0.0261(8) 0.0296(8) -0.0059(7) -0.0100(6) 0.0012(6)
C5 0.0251(7) 0.0234(7) 0.0280(8) -0.0099(6) -0.0113(6) 0.0025(6)
C6 0.0259(7) 0.0229(7) 0.0247(8) -0.0087(6) -0.0127(6) 0.0043(6)
C7 0.0310(8) 0.0265(8) 0.0297(8) -0.0079(7) -0.0133(7) -0.0043(6)
C8 0.0658(13) 0.0241(8) 0.0524(12) -0.0134(8) -0.0356(11) 0.0023(8)
C9 0.0360(10) 0.0577(12) 0.0342(10) -0.0017(9) -0.0159(8) -0.0184(9)
C10 0.0260(7) 0.0228(7) 0.0276(8) -0.0124(6) -0.0115(6) 0.0010(6)
C11 0.0235(7) 0.0280(8) 0.0343(9) -0.0141(7) -0.0109(6) 0.0001(6)
C12 0.0232(7) 0.0315(8) 0.0365(9) -0.0156(7) -0.0161(7) 0.0046(6)
C13 0.0268(8) 0.0245(7) 0.0286(8) -0.0123(6) -0.0143(6) 0.0052(6)
C14 0.0255(7) 0.0216(7) 0.0277(8) -0.0138(6) -0.0128(6) 0.0047(6)
C15 0.0230(7) 0.0236(7) 0.0280(8) -0.0127(6) -0.0134(6) 0.0031(6)
C16 0.0252(8) 0.0333(8) 0.0293(8) -0.0143(7) -0.0148(6) -0.0002(6)
C17 0.0375(9) 0.0338(9) 0.0387(10) -0.0174(8) -0.0122(8) -0.0035(7)
C18 0.0404(10) 0.0448(11) 0.0510(12) -0.0302(10) -0.0164(9) 0.0049(8)
C19 0.0292(9) 0.0645(13) 0.0373(10) -0.0295(10) -0.0141(8) 0.0043(8)
C20 0.0315(9) 0.0523(11) 0.0322(9) -0.0113(8) -0.0134(7) -0.0026(8)
C21 0.0320(9) 0.0355(9) 0.0332(9) -0.0104(7) -0.0166(7) 0.0009(7)
C22 0.0288(8) 0.0268(8) 0.0310(8) -0.0129(7) -0.0161(7) 0.0025(6)
C23 0.0302(9) 0.0523(11) 0.0392(10) -0.0246(9) -0.0168(8) 0.0069(8)
C24 0.0434(11) 0.0653(13) 0.0446(11) -0.0365(11) -0.0232(9) 0.0111(10)
C25 0.0418(10) 0.0521(11) 0.0485(11) -0.0284(10) -0.0289(9) 0.0065(9)
C26 0.0301(9) 0.0431(10) 0.0465(11) -0.0237(9) -0.0215(8) 0.0058(7)
C27 0.0283(8) 0.0331(8) 0.0337(9) -0.0173(7) -0.0149(7) 0.0033(7)
C28 0.0231(7) 0.0248(7) 0.0271(8) -0.0095(6) -0.0104(6) 0.0014(6)
C29 0.0264(8) 0.0267(8) 0.0296(8) -0.0111(7) -0.0117(6) 0.0027(6)
C30 0.0273(8) 0.0427(10) 0.0249(8) -0.0104(7) -0.0106(7) 0.0003(7)
C31 0.0322(9) 0.0343(9) 0.0296(9) 0.0003(7) -0.0130(7) 0.0040(7)
C32 0.0312(9) 0.0242(8) 0.0393(10) -0.0063(7) -0.0110(7) 0.0044(7)
C33 0.0260(8) 0.0271(8) 0.0290(8) -0.0112(7) -0.0089(6) 0.0008(6)
C34 0.0254(7) 0.0263(8) 0.0265(8) -0.0103(6) -0.0150(6) 0.0024(6)
C35 0.0276(8) 0.0275(8) 0.0351(9) -0.0111(7) -0.0142(7) 0.0015(6)
C36 0.0352(9) 0.0283(9) 0.0535(12) -0.0187(8) -0.0208(9) 0.0103(7)
C37 0.0261(9) 0.0458(11) 0.0506(11) -0.0265(9) -0.0159(8) 0.0147(8)
C38 0.0221(8) 0.0450(10) 0.0316(9) -0.0136(8) -0.0119(7) 0.0013(7)
C39 0.0293(8) 0.0293(8) 0.0284(8) -0.0093(7) -0.0159(7) 0.0002(6)
F1 0.0517(6) 0.0348(5) 0.0416(6) -0.0221(5) -0.0268(5) 0.0097(5)
F2 0.0457(6) 0.0594(7) 0.0300(5) -0.0173(5) -0.0198(5) 0.0036(5)
F3 0.0627(8) 0.0469(7) 0.0394(6) 0.0025(5) -0.0274(6) 0.0109(6)
F4 0.0642(8) 0.0242(5) 0.0573(8) -0.0104(5) -0.0213(6) 0.0116(5)
F5 0.0415(6) 0.0296(5) 0.0381(6) -0.0188(4) -0.0141(5) 0.0039(4)
F6 0.0357(6) 0.0262(5) 0.0538(7) -0.0157(5) -0.0062(5) -0.0032(4)
F7 0.0495(7) 0.0305(6) 0.0903(10) -0.0288(6) -0.0204(7) 0.0130(5)
F8 0.0366(7) 0.0636(8) 0.0859(10) -0.0423(8) -0.0094(7) 0.0219(6)
F9 0.0259(5) 0.0624(7) 0.0405(6) -0.0167(6) -0.0059(4) -0.0036(5)
F10 0.0345(5) 0.0299(5) 0.0391(6) -0.0080(4) -0.0108(4) -0.0055(4)

loop_
_atom_type_symbol
_atom_type_description
_atom_type_scat_dispersion_real
_atom_type_scat_dispersion_imag
_atom_type_scat_source
C C 0.0181 0.0091 'International Tables Vol C Tables 4.2.6.8 and 6.1.1.4'
H H 0.0000 0.0000 'International Tables Vol C Tables 4.2.6.8 and 6.1.1.4'
B B 0.0090 0.0039 'International Tables Vol C Tables 4.2.6.8 and 6.1.1.4'
N N 0.0311 0.0180 'International Tables Vol C Tables 4.2.6.8 and 6.1.1.4'
F F 0.0727 0.0534 'International Tables Vol C Tables 4.2.6.8 and 6.1.1.4'
P P 0.2955 0.4335 'International Tables Vol C Tables 4.2.6.8 and 6.1.1.4'
O O 0.0492 0.0322 'International Tables Vol C Tables 4.2.6.8 and 6.1.1.4'
Cl Cl 0.3639 0.7018 'International Tables Vol C Tables 4.2.6.8 and 6.1.1.4'

loop_
_geom_angle_atom_site_label_1
_geom_angle_atom_site_label_2
_geom_angle_atom_site_label_3
_geom_angle
C14 B1 C34 114.80(13)
C14 B1 C28 109.35(13)
C34 B1 C28 108.19(13)
C14 B1 H1 112.0(9)
C34 B1 H1 106.8(9)
C28 B1 H1 105.2(9)
N1 B2 P1 115.20(12)
N1 B2 H211 109.8(11)
P1 B2 H211 102.4(11)
N1 B2 H212 111.8(12)
P1 B2 H212 103.6(12)
H211 B2 H212 113.6(17)
B2 N1 H111 114.6(14)
B2 N1 H112 111.9(15)
H111 N1 H112 104(2)
B2 N1 H113 107.2(15)
H111 N1 H113 111(2)
H112 N1 H113 108(2)
C6 O1 C15 118.84(12)
C1 P1 C16 107.82(8)
C1 P1 C22 106.67(8)
C16 P1 C22 104.80(7)
C1 P1 B2 114.83(8)
C16 P1 B2 118.34(9)
C22 P1 B2 103.17(8)
C2 C1 C6 118.99(15)
C2 C1 P1 120.20(13)
C6 C1 P1 120.74(12)
C3 C2 C1 120.21(16)
C3 C2 H2 119.9
C1 C2 H2 119.9
C4 C3 C2 119.63(16)
C4 C3 H3 120.2
C2 C3 H3 120.2
C3 C4 C5 122.01(16)
C3 C4 H4 119.0
C5 C4 H4 119.0
C6 C5 C4 117.69(15)
C6 C5 C7 121.16(14)
C4 C5 C7 121.10(15)
O1 C6 C5 122.76(14)
O1 C6 C1 115.87(14)
C5 C6 C1 121.35(15)
C5 C7 C10 109.34(13)
C5 C7 C9 110.46(14)
C10 C7 C9 111.39(15)
C5 C7 C8 108.28(14)
C10 C7 C8 107.61(14)
C9 C7 C8 109.66(16)
C7 C8 H8A 109.5
C7 C8 H8B 109.5
H8A C8 H8B 109.5
C7 C8 H8C 109.5
H8A C8 H8C 109.5
H8B C8 H8C 109.5
C7 C9 H9A 109.5
C7 C9 H9B 109.5
H9A C9 H9B 109.5
C7 C9 H9C 109.5
H9A C9 H9C 109.5
H9B C9 H9C 109.5
C15 C10 C11 117.05(15)
C15 C10 C7 121.82(14)
C11 C10 C7 120.62(15)
C12 C11 C10 121.03(16)
C12 C11 H11 119.5
C10 C11 H11 119.5
C11 C12 C13 119.41(15)
C11 C12 H12 120.3
C13 C12 H12 120.3
C12 C13 C14 122.86(15)
C12 C13 H13 118.6
C14 C13 H13 118.6
C15 C14 C13 114.70(15)
C15 C14 B1 124.28(13)
C13 C14 B1 120.70(14)
C10 C15 C14 124.27(14)
C10 C15 O1 120.41(14)
C14 C15 O1 115.23(14)
C21 C16 C17 119.97(16)
C21 C16 P1 120.20(13)
C17 C16 P1 119.23(14)
C18 C17 C16 119.62(18)
C18 C17 H17 120.2
C16 C17 H17 120.2
C19 C18 C17 120.30(18)
C19 C18 H18 119.8
C17 C18 H18 119.8
C20 C19 C18 119.99(18)
C20 C19 H19 120.0
C18 C19 H19 120.0
C19 C20 C21 120.26(19)
C19 C20 H20 119.9
C21 C20 H20 119.9
C16 C21 C20 119.84(17)
C16 C21 H21 120.1
C20 C21 H21 120.1
C27 C22 C23 119.35(15)
C27 C22 P1 120.55(13)
C23 C22 P1 120.06(13)
C24 C23 C22 120.12(17)
C24 C23 H23 119.9
C22 C23 H23 119.9
C25 C24 C23 120.29(18)
C25 C24 H24 119.9
C23 C24 H24 119.9
C26 C25 C24 119.84(17)
C26 C25 H25 120.1
C24 C25 H25 120.1
C25 C26 C27 120.44(17)
C25 C26 H26 119.8
C27 C26 H26 119.8
C26 C27 C22 119.96(16)
C26 C27 H27 120.0
C22 C27 H27 120.0
C33 C28 C29 113.27(15)
C33 C28 B1 122.49(14)
C29 C28 B1 124.23(14)
F1 C29 C30 115.69(15)
F1 C29 C28 120.15(14)
C30 C29 C28 124.15(16)
F2 C30 C31 119.68(16)
F2 C30 C29 120.79(16)
C31 C30 C29 119.53(16)
F3 C31 C32 120.69(17)
F3 C31 C30 120.12(18)
C32 C31 C30 119.18(16)
F4 C32 C31 120.06(16)
F4 C32 C33 120.70(17)
C31 C32 C33 119.24(16)
F5 C33 C32 115.66(15)
F5 C33 C28 119.74(15)
C32 C33 C28 124.60(16)
C35 C34 C39 113.21(15)
C35 C34 B1 128.37(15)
C39 C34 B1 118.36(14)
F6 C35 C36 114.94(15)
F6 C35 C34 121.03(15)
C36 C35 C34 124.01(17)
F7 C36 C37 119.73(17)
F7 C36 C35 120.49(18)
C37 C36 C35 119.77(17)
F8 C37 C38 120.16(19)
F8 C37 C36 120.94(18)
C38 C37 C36 118.89(16)
F9 C38 C37 119.60(16)
F9 C38 C39 120.87(17)
C37 C38 C39 119.51(17)
F10 C39 C38 115.97(16)
F10 C39 C34 119.48(15)
C38 C39 C34 124.55(16)
Cl2 C40 Cl1 114.4(3)
Cl2 C40 H40A 108.7
Cl1 C40 H40A 108.7
Cl2 C40 H40B 108.7
Cl1 C40 H40B 108.7
H40A C40 H40B 107.6

loop_
_geom_bond_atom_site_label_1
_geom_bond_atom_site_label_2
_geom_bond_distance
B1 C14 1.630(2)
B1 C34 1.643(2)
B1 C28 1.647(2)
B1 H1 1.215(19)
B2 N1 1.578(2)
B2 P1 1.9529(19)
B2 H211 1.10(2)
B2 H212 1.16(3)
N1 H111 0.93(3)
N1 H112 0.93(3)
N1 H113 0.90(2)
O1 C6 1.3764(19)
O1 C15 1.4070(18)
P1 C1 1.8074(17)
P1 C16 1.8104(17)
P1 C22 1.8213(16)
C1 C2 1.394(2)
C1 C6 1.404(2)
C2 C3 1.386(3)
C2 H2 0.9300
C3 C4 1.381(3)
C3 H3 0.9300
C4 C5 1.393(2)
C4 H4 0.9300
C5 C6 1.391(2)
C5 C7 1.520(2)
C7 C10 1.524(2)
C7 C9 1.532(3)
C7 C8 1.543(2)
C8 H8A 0.9600
C8 H8B 0.9600
C8 H8C 0.9600
C9 H9A 0.9600
C9 H9B 0.9600
C9 H9C 0.9600
C10 C15 1.395(2)
C10 C11 1.398(2)
C11 C12 1.378(2)
C11 H11 0.9300
C12 C13 1.388(2)
C12 H12 0.9300
C13 C14 1.402(2)
C13 H13 0.9300
C14 C15 1.402(2)
C16 C21 1.385(3)
C16 C17 1.392(2)
C17 C18 1.387(3)
C17 H17 0.9300
C18 C19 1.381(3)
C18 H18 0.9300
C19 C20 1.379(3)
C19 H19 0.9300
C20 C21 1.388(3)
C20 H20 0.9300
C21 H21 0.9300
C22 C27 1.391(2)
C22 C23 1.394(2)
C23 C24 1.387(3)
C23 H23 0.9300
C24 C25 1.383(3)
C24 H24 0.9300
C25 C26 1.380(3)
C25 H25 0.9300
C26 C27 1.390(2)
C26 H26 0.9300
C27 H27 0.9300
C28 C33 1.384(2)
C28 C29 1.391(2)
C29 F1 1.3531(19)
C29 C30 1.379(2)
C30 F2 1.347(2)
C30 C31 1.375(3)
C31 F3 1.343(2)
C31 C32 1.369(3)
C32 F4 1.343(2)
C32 C33 1.383(2)
C33 F5 1.368(2)
C34 C35 1.387(2)
C34 C39 1.389(2)
C35 F6 1.352(2)
C35 C36 1.381(3)
C36 F7 1.349(2)
C36 C37 1.373(3)
C37 F8 1.342(2)
C37 C38 1.370(3)
C38 F9 1.349(2)
C38 C39 1.376(2)
C39 F10 1.350(2)
C40 Cl2 1.722(3)
C40 Cl1 1.722(3)
C40 H40A 0.9700
C40 H40B 0.9700
